data_1517197
loop_
_publ_author_name
'Qiu, Liqin'
'Qi, Jianying'
'Pai, Cheng-Chao'
'Chan, Shusun'
'Zhou, Zhongyuan'
'Choi, Michael C. K.'
'Chan, Albert S. C.'

_publ_section_title
;
 Synthesis of novel diastereomeric diphosphine ligands and their
 applications in asymmetric hydrogenation reactions.
;
_journal_issue 26
_journal_name_full 'Organic letters'
_journal_page_first 4599
_journal_page_last 4602
_journal_paper_doi 10.1021/ol026817+
_journal_volume 4
_journal_year 2002
_chemical_formula_sum 'C47.5 H40 Cl2 O7.5 P2'
_chemical_formula_weight 863.64
_chemical_name_systematic
; 
 ? 
;
_space_group_IT_number 19
_symmetry_cell_setting orthorhombic
_symmetry_space_group_name_Hall 'P 2ac 2ab'
_symmetry_space_group_name_H-M 'P 21 21 21'
_atom_sites_solution_hydrogens geom
_atom_sites_solution_primary direct
_atom_sites_solution_secondary difmap
_audit_creation_method SHELXL-97
_cell_angle_alpha 90.00
_cell_angle_beta 90.00
_cell_angle_gamma 90.00
_cell_formula_units_Z 4
_cell_length_a 13.9730(15)
_cell_length_b 16.4623(17)
_cell_length_c 22.216(2)
_cell_measurement_reflns_used 7238
_cell_measurement_temperature 294(2)
_cell_measurement_theta_max 27.5
_cell_measurement_theta_min 1
_cell_volume 5110.3(9)
_computing_cell_refinement 'Bruker SMART'
_computing_data_collection 'Bruker SMART'
_computing_data_reduction 'Bruker SHELXTL'
_computing_molecular_graphics 'Bruker SHELXTL'
_computing_publication_material 'Bruker SHELXTL'
_computing_structure_refinement 'SHELXL-97 (Sheldrick, 1997)'
_computing_structure_solution 'SHELXS-97 (Sheldrick, 1990)'
_diffrn_ambient_temperature 294(2)
_diffrn_measured_fraction_theta_full 0.988
_diffrn_measured_fraction_theta_max 0.988
_diffrn_measurement_device_type 'CCD area detector'
_diffrn_measurement_method 'phi and omega scans'
_diffrn_radiation_monochromator graphite
_diffrn_radiation_source 'fine-focus sealed tube'
_diffrn_radiation_type MoK\a
_diffrn_radiation_wavelength 0.71073
_diffrn_reflns_av_R_equivalents 0.0581
_diffrn_reflns_av_sigmaI/netI 0.0859
_diffrn_reflns_limit_h_max 15
_diffrn_reflns_limit_h_min -18
_diffrn_reflns_limit_k_max 21
_diffrn_reflns_limit_k_min -20
_diffrn_reflns_limit_l_max 28
_diffrn_reflns_limit_l_min -28
_diffrn_reflns_number 34032
_diffrn_reflns_theta_full 27.58
_diffrn_reflns_theta_max 27.58
_diffrn_reflns_theta_min 1.83
_exptl_absorpt_coefficient_mu 0.234
_exptl_absorpt_correction_T_max 0.9907
_exptl_absorpt_correction_T_min 0.9163
_exptl_absorpt_correction_type empirical
_exptl_absorpt_process_details 'SADABS; Sheldrick 1996'
_exptl_crystal_colour COLORLESS
_exptl_crystal_density_diffrn 1.123
_exptl_crystal_density_method 'not measured'
_exptl_crystal_description PLATE
_exptl_crystal_F_000 1796
_exptl_crystal_size_max 0.38
_exptl_crystal_size_mid 0.36
_exptl_crystal_size_min 0.04
_refine_diff_density_max 0.372
_refine_diff_density_min -0.285
_refine_diff_density_rms 0.060
_refine_ls_abs_structure_details 'Flack H D (1983), Acta Cryst. A39, 876-881'
_refine_ls_abs_structure_Flack 0.02(9)
_refine_ls_extinction_method none
_refine_ls_goodness_of_fit_ref 0.995
_refine_ls_hydrogen_treatment constr
_refine_ls_matrix_type full
_refine_ls_number_parameters 547
_refine_ls_number_reflns 11584
_refine_ls_number_restraints 36
_refine_ls_restrained_S_all 0.996
_refine_ls_R_factor_all 0.1439
_refine_ls_R_factor_gt 0.0643
_refine_ls_shift/su_max 0.014
_refine_ls_shift/su_mean 0.004
_refine_ls_structure_factor_coef Fsqd
_refine_ls_weighting_details 'calc w=1/[\s^2^(Fo^2^)+(0.0800P)^2^+0.0000P] where P=(Fo^2^+2Fc^2^)/3'
_refine_ls_weighting_scheme calc
_refine_ls_wR_factor_gt 0.1525
_refine_ls_wR_factor_ref 0.1769
_reflns_number_gt 5283
_reflns_number_total 11584
_reflns_threshold_expression >2sigma(I)
_cod_data_source_file ol026817%2Bsi20020829_090723.cif
_cod_data_source_block q1
_cod_depositor_comments
;
The following automatic conversions were performed:

'_symmetry_cell_setting' value 'Orthorhombic' changed to
'orthorhombic' according to
/usr/data/users/saulius/automatic-downloads/retrospective/ACS/lib/dictionaries/cif_core.dic
dictionary named 'cif_core.dic' version 2.4.2 from 2011-04-26.

Automatic conversion script
Id: cif_fix_values 2281 2013-09-26 08:29:07Z andrius 
;
_cod_original_cell_volume 5110.2(9)
_cod_original_sg_symbol_H-M P2(1)2(1)2(1)
_cod_original_formula_sum 'C47.50 H40 Cl2 O7.50 P2'
_cod_database_code 1517197

loop_
_symmetry_equiv_pos_as_xyz
'x, y, z'
'-x+1/2, -y, z+1/2'
'-x, y+1/2, -z+1/2'
'x+1/2, -y+1/2, -z'

loop_
_atom_site_label
_atom_site_type_symbol
_atom_site_fract_x
_atom_site_fract_y
_atom_site_fract_z
_atom_site_U_iso_or_equiv
_atom_site_adp_type
_atom_site_occupancy
_atom_site_symmetry_multiplicity
_atom_site_calc_flag
_atom_site_refinement_flags
_atom_site_disorder_assembly
_atom_site_disorder_group
P1 P 0.41754(4) 0.18989(3) 0.90920(2) 0.05450(14) Uani 1 1 d . . .
P2 P 0.19436(4) 0.36205(4) 0.88168(3) 0.07004(18) Uani 1 1 d . . .
O1 O 0.52205(15) 0.52574(9) 0.98547(8) 0.0995(6) Uani 1 1 d . . .
O2 O 0.43447(12) 0.49971(8) 0.86747(7) 0.0808(5) Uani 1 1 d . . .
O3 O 0.53587(9) 0.35002(8) 0.79052(6) 0.0614(4) Uani 1 1 d . . .
O4 O 0.45476(11) 0.32814(9) 0.66993(6) 0.0752(5) Uani 1 1 d . . .
O5 O 0.35065(10) 0.17733(8) 0.85791(6) 0.0666(4) Uani 1 1 d . . .
O6 O 0.23202(11) 0.34445(10) 0.94293(6) 0.0759(5) Uani 1 1 d . . .
C1 C 0.43911(14) 0.29453(11) 0.92925(8) 0.0512(6) Uani 1 1 d . . .
C2 C 0.47769(15) 0.30967(13) 0.98686(9) 0.0620(6) Uani 1 1 d . . .
H2A H 0.4866 0.2666 1.0133 0.074 Uiso 1 1 calc R . .
C3 C 0.50250(17) 0.38711(13) 1.00471(10) 0.0745(7) Uani 1 1 d . . .
H3A H 0.5262 0.3964 1.0432 0.089 Uiso 1 1 calc R . .
C4 C 0.49168(18) 0.45165(13) 0.96421(10) 0.0687(7) Uani 1 1 d . . .
C5 C 0.45138(17) 0.43799(12) 0.90918(10) 0.0652(7) Uani 1 1 d . . .
C6 C 0.42567(14) 0.35977(12) 0.89060(8) 0.0538(6) Uani 1 1 d . . .
C7 C 0.37946(15) 0.35098(12) 0.82859(8) 0.0559(6) Uani 1 1 d . . .
C8 C 0.28014(14) 0.34977(14) 0.82095(9) 0.0600(6) Uani 1 1 d . . .
C9 C 0.24339(17) 0.34050(14) 0.76303(10) 0.0743(8) Uani 1 1 d . . .
H9A H 0.1774 0.3393 0.7576 0.089 Uiso 1 1 calc R . .
C10 C 0.30232(17) 0.33306(15) 0.71343(10) 0.0762(8) Uani 1 1 d . . .
H10A H 0.2766 0.3258 0.6752 0.091 Uiso 1 1 calc R . .
C11 C 0.40024(17) 0.33669(12) 0.72175(9) 0.0659(7) Uani 1 1 d . . .
C12 C 0.43878(14) 0.34475(12) 0.77956(9) 0.0551(6) Uani 1 1 d . . .
C13 C 0.6378(3) 0.6326(2) 0.9742(2) 0.1633(16) Uani 1 1 d . . .
H13A H 0.6086 0.6585 1.0083 0.245 Uiso 1 1 calc R . .
H13B H 0.6612 0.6733 0.9469 0.245 Uiso 1 1 calc R . .
H13C H 0.6900 0.5993 0.9875 0.245 Uiso 1 1 calc R . .
C14 C 0.5634(2) 0.57956(17) 0.94200(14) 0.1092(11) Uani 1 1 d . . .
H14A H 0.5967 0.5467 0.9117 0.131 Uiso 1 1 calc R . .
C15 C 0.4881(3) 0.62720(17) 0.91130(16) 0.1253(12) Uani 1 1 d . . .
H15A H 0.5154 0.6527 0.8759 0.150 Uiso 1 1 calc R . .
H15B H 0.4666 0.6700 0.9380 0.150 Uiso 1 1 calc R . .
C16 C 0.3997(2) 0.57490(14) 0.89186(13) 0.0975(10) Uani 1 1 d . . .
H16A H 0.3592 0.5640 0.9269 0.117 Uiso 1 1 calc R . .
C17 C 0.3386(3) 0.61359(18) 0.84088(17) 0.1321(13) Uani 1 1 d . . .
H17A H 0.3763 0.6177 0.8049 0.198 Uiso 1 1 calc R . .
H17B H 0.3181 0.6668 0.8530 0.198 Uiso 1 1 calc R . .
H17C H 0.2836 0.5802 0.8333 0.198 Uiso 1 1 calc R . .
C18 C 0.68460(17) 0.28227(16) 0.79239(11) 0.0826(8) Uani 1 1 d . . .
H18A H 0.7159 0.3326 0.8018 0.124 Uiso 1 1 calc R . .
H18B H 0.7279 0.2478 0.7706 0.124 Uiso 1 1 calc R . .
H18C H 0.6655 0.2558 0.8290 0.124 Uiso 1 1 calc R . .
C19 C 0.59756(16) 0.29896(13) 0.75433(9) 0.0619(6) Uani 1 1 d . . .
H19A H 0.5647 0.2476 0.7457 0.074 Uiso 1 1 calc R . .
C20 C 0.62258(17) 0.34091(14) 0.69526(10) 0.0736(7) Uani 1 1 d . . .
H20A H 0.6712 0.3817 0.7028 0.088 Uiso 1 1 calc R . .
H20B H 0.6494 0.3012 0.6678 0.088 Uiso 1 1 calc R . .
C21 C 0.53727(17) 0.38107(14) 0.66564(10) 0.0724(7) Uani 1 1 d . . .
H21A H 0.5232 0.4318 0.6869 0.087 Uiso 1 1 calc R . .
C22 C 0.5516(2) 0.39952(18) 0.60034(11) 0.1040(10) Uani 1 1 d . . .
H22A H 0.5703 0.3509 0.5796 0.156 Uiso 1 1 calc R . .
H22B H 0.6008 0.4398 0.5960 0.156 Uiso 1 1 calc R . .
H22C H 0.4930 0.4197 0.5835 0.156 Uiso 1 1 calc R . .
C23 C 0.53286(14) 0.14504(11) 0.89317(9) 0.0531(6) Uani 1 1 d . . .
C24 C 0.61183(15) 0.15104(14) 0.93122(10) 0.0688(7) Uani 1 1 d . . .
H24A H 0.6080 0.1809 0.9667 0.083 Uiso 1 1 calc R . .
C25 C 0.69628(17) 0.11195(15) 0.91563(12) 0.0784(8) Uani 1 1 d . . .
H25A H 0.7493 0.1159 0.9408 0.094 Uiso 1 1 calc R . .
C26 C 0.70232(18) 0.06735(14) 0.86332(12) 0.0802(8) Uani 1 1 d . . .
H26A H 0.7592 0.0413 0.8534 0.096 Uiso 1 1 calc R . .
C27 C 0.62692(19) 0.06141(14) 0.82690(12) 0.0854(9) Uani 1 1 d . . .
H27A H 0.6320 0.0310 0.7918 0.103 Uiso 1 1 calc R . .
C28 C 0.54108(17) 0.09963(12) 0.84029(10) 0.0657(7) Uani 1 1 d . . .
H28A H 0.4893 0.0951 0.8142 0.079 Uiso 1 1 calc R . .
C29 C 0.37273(15) 0.14263(12) 0.97661(9) 0.0587(6) Uani 1 1 d . . .
C30 C 0.41451(18) 0.07102(12) 1.00137(10) 0.0662(7) Uani 1 1 d . . .
H30A H 0.4716 0.0509 0.9859 0.079 Uiso 1 1 calc R . .
C31 C 0.3695(2) 0.03180(15) 1.04853(11) 0.0848(8) Uani 1 1 d . . .
H31A H 0.3967 -0.0152 1.0642 0.102 Uiso 1 1 calc R . .
C32 C 0.2870(2) 0.05994(17) 1.07237(13) 0.0907(9) Uani 1 1 d . . .
H32A H 0.2569 0.0318 1.1033 0.109 Uiso 1 1 calc R . .
C33 C 0.2476(2) 0.13165(18) 1.05001(12) 0.0944(9) Uani 1 1 d . . .
H33A H 0.1930 0.1534 1.0677 0.113 Uiso 1 1 calc R . .
C34 C 0.28960(16) 0.17060(14) 1.00149(11) 0.0739(8) Uani 1 1 d . . .
H34A H 0.2607 0.2167 0.9855 0.089 Uiso 1 1 calc R . .
C35 C 0.09577(14) 0.29694(13) 0.86152(9) 0.0701(7) Uani 1 1 d D . .
C36 C 0.11520(18) 0.21656(14) 0.84855(12) 0.0906(9) Uani 1 1 d D . .
H36A H 0.1784 0.1989 0.8481 0.109 Uiso 1 1 calc R . .
C37 C 0.04327(17) 0.1619(2) 0.83637(14) 0.1140(12) Uani 1 1 d D . .
H37A H 0.0574 0.1080 0.8274 0.137 Uiso 1 1 calc R . .
C38 C -0.05011(18) 0.18879(18) 0.83768(13) 0.1185(12) Uani 1 1 d D . .
H38A H -0.0997 0.1529 0.8292 0.142 Uiso 1 1 calc R . .
C39 C -0.0702(2) 0.26737(18) 0.85130(15) 0.1289(14) Uani 1 1 d D . .
H39A H -0.1335 0.2847 0.8524 0.155 Uiso 1 1 calc R . .
C40 C 0.00254(15) 0.3217(2) 0.86350(12) 0.0990(10) Uani 1 1 d D . .
H40A H -0.0120 0.3753 0.8731 0.119 Uiso 1 1 calc R . .
C41 C 0.14781(18) 0.46464(16) 0.87862(10) 0.0850(8) Uani 1 1 d D . .
C42 C 0.1105(2) 0.50041(17) 0.82759(14) 0.1284(12) Uani 1 1 d D . .
H42A H 0.1111 0.4717 0.7915 0.154 Uiso 1 1 calc R . .
C43 C 0.0721(3) 0.57809(18) 0.82865(17) 0.1735(17) Uani 1 1 d D . .
H43A H 0.0457 0.6004 0.7940 0.208 Uiso 1 1 calc R . .
C44 C 0.0733(3) 0.6219(2) 0.88131(14) 0.1669(18) Uani 1 1 d D . .
H44A H 0.0503 0.6749 0.8823 0.200 Uiso 1 1 calc R . .
C45 C 0.1092(2) 0.58602(17) 0.93240(16) 0.1378(14) Uani 1 1 d D . .
H45A H 0.1078 0.6143 0.9686 0.165 Uiso 1 1 calc R . .
C46 C 0.14688(19) 0.50952(14) 0.93085(13) 0.1012(10) Uani 1 1 d D . .
H46A H 0.1724 0.4873 0.9658 0.121 Uiso 1 1 calc R . .
Cl1 Cl 0.17600(13) 0.11501(17) 0.69342(9) 0.1573(9) Uani 0.50 1 d PD A 1
Cl2 Cl 0.34786(12) 0.02805(9) 0.72080(7) 0.1021(5) Uani 0.50 1 d PD A 1
C47 C 0.2638(3) 0.0969(3) 0.7442(2) 0.103(2) Uani 0.50 1 d PD A 1
Cl1' Cl 0.20234(16) 0.13595(14) 0.67422(10) 0.1410(7) Uiso 0.50 1 d PD B 2
Cl2' Cl 0.36783(16) 0.05066(13) 0.71218(11) 0.1362(7) Uiso 0.50 1 d PD B 2
C47' C 0.2888(3) 0.1258(3) 0.7277(2) 0.0874(16) Uiso 0.50 1 d PD B 2
O7 O 0.4480(5) 0.5647(4) 1.1523(3) 0.193(3) Uiso 0.50 1 d P . .
C48 C 0.4325(9) 0.6518(8) 1.1166(6) 0.226(5) Uiso 0.50 1 d P . .
O1W O 0.2280(3) 0.0293(2) 0.88422(18) 0.2204(17) Uani 1 1 d . . .

loop_
_atom_site_aniso_label
_atom_site_aniso_U_11
_atom_site_aniso_U_22
_atom_site_aniso_U_33
_atom_site_aniso_U_23
_atom_site_aniso_U_13
_atom_site_aniso_U_12
P1 0.0583(3) 0.0531(3) 0.0521(3) 0.0006(3) -0.0077(3) -0.0010(3)
P2 0.0629(3) 0.0887(4) 0.0586(3) 0.0109(3) 0.0091(3) 0.0195(3)
O1 0.1506(15) 0.0659(9) 0.0820(11) -0.0163(8) 0.0131(11) -0.0332(11)
O2 0.1162(12) 0.0538(8) 0.0723(10) 0.0104(7) 0.0131(9) 0.0078(9)
O3 0.0602(8) 0.0658(8) 0.0583(8) -0.0064(7) 0.0068(7) 0.0006(7)
O4 0.0904(10) 0.0895(10) 0.0458(8) -0.0029(7) 0.0146(7) 0.0067(9)
O5 0.0719(9) 0.0635(8) 0.0644(8) -0.0071(7) -0.0217(7) -0.0002(8)
O6 0.0688(9) 0.1020(11) 0.0570(8) 0.0099(8) 0.0090(7) 0.0186(9)
C1 0.0560(12) 0.0530(11) 0.0447(10) 0.0016(9) 0.0014(9) 0.0030(10)
C2 0.0701(13) 0.0579(11) 0.0580(12) 0.0027(11) -0.0046(11) 0.0012(12)
C3 0.0902(16) 0.0778(14) 0.0556(13) -0.0143(11) -0.0052(12) -0.0170(14)
C4 0.0882(16) 0.0620(12) 0.0558(12) -0.0113(11) 0.0056(12) -0.0049(13)
C5 0.0848(15) 0.0528(11) 0.0579(12) 0.0002(10) 0.0196(12) -0.0025(11)
C6 0.0526(11) 0.0599(11) 0.0489(11) 0.0002(9) 0.0053(9) 0.0048(11)
C7 0.0736(13) 0.0502(10) 0.0438(10) 0.0017(9) 0.0025(10) 0.0075(11)
C8 0.0532(12) 0.0781(14) 0.0488(11) 0.0101(11) -0.0019(9) 0.0060(11)
C9 0.0590(13) 0.0954(16) 0.0686(14) 0.0158(13) -0.0042(11) 0.0135(13)
C10 0.0743(14) 0.1052(18) 0.0490(12) 0.0018(12) -0.0023(12) 0.0019(14)
C11 0.0765(14) 0.0679(13) 0.0532(12) 0.0110(10) 0.0066(11) 0.0081(12)
C12 0.0575(12) 0.0562(11) 0.0516(11) 0.0050(9) 0.0021(10) 0.0095(10)
C13 0.192(3) 0.118(2) 0.181(3) -0.035(2) 0.010(3) -0.073(2)
C14 0.131(2) 0.0784(16) 0.119(2) -0.0184(16) 0.020(2) -0.0155(18)
C15 0.164(3) 0.0666(16) 0.145(3) -0.0034(17) 0.050(2) -0.0265(19)
C16 0.128(2) 0.0594(14) 0.1049(19) 0.0030(13) 0.0293(18) 0.0088(16)
C17 0.149(3) 0.0752(17) 0.173(3) 0.0331(19) 0.024(3) 0.0234(19)
C18 0.0723(15) 0.0925(16) 0.0831(16) 0.0155(13) 0.0084(14) 0.0055(14)
C19 0.0667(13) 0.0582(11) 0.0608(12) 0.0000(10) 0.0144(11) 0.0085(11)
C20 0.0760(14) 0.0662(13) 0.0787(15) 0.0075(11) 0.0214(12) 0.0083(12)
C21 0.0806(15) 0.0712(14) 0.0653(14) 0.0101(11) 0.0201(12) 0.0018(13)
C22 0.121(2) 0.120(2) 0.0706(16) 0.0342(15) 0.0216(15) 0.0010(19)
C23 0.0575(11) 0.0443(10) 0.0575(12) 0.0031(9) 0.0033(10) -0.0053(10)
C24 0.0648(13) 0.0761(13) 0.0654(13) 0.0062(11) -0.0037(11) 0.0032(12)
C25 0.0565(12) 0.0878(16) 0.0907(16) 0.0112(14) -0.0113(13) 0.0041(13)
C26 0.0627(14) 0.0721(14) 0.1059(19) 0.0048(14) 0.0141(14) 0.0084(13)
C27 0.0899(18) 0.0720(15) 0.0944(18) -0.0135(14) 0.0229(15) -0.0030(14)
C28 0.0703(14) 0.0582(12) 0.0685(14) -0.0022(11) 0.0066(12) -0.0057(12)
C29 0.0596(12) 0.0535(11) 0.0629(12) 0.0013(10) 0.0003(10) -0.0058(11)
C30 0.0746(14) 0.0606(12) 0.0634(13) 0.0038(11) 0.0034(13) -0.0042(12)
C31 0.0999(18) 0.0659(13) 0.0885(17) 0.0178(13) -0.0055(15) -0.0036(15)
C32 0.0843(17) 0.0966(18) 0.0913(18) 0.0185(15) 0.0115(15) -0.0207(15)
C33 0.0760(16) 0.111(2) 0.0964(19) 0.0186(17) 0.0178(15) -0.0008(16)
C34 0.0666(14) 0.0766(14) 0.0785(15) 0.0152(13) 0.0033(12) 0.0058(12)
C35 0.0622(13) 0.0933(15) 0.0546(12) 0.0065(12) 0.0060(11) 0.0162(13)
C36 0.0669(15) 0.115(2) 0.0904(18) 0.0039(16) 0.0161(13) -0.0153(15)
C37 0.097(2) 0.135(3) 0.110(2) -0.0068(19) 0.0270(17) -0.019(2)
C38 0.0703(17) 0.194(3) 0.091(2) -0.017(2) 0.0070(15) -0.036(2)
C39 0.0610(17) 0.206(3) 0.120(2) -0.033(2) -0.0045(17) 0.024(2)
C40 0.0624(15) 0.144(2) 0.0906(18) -0.0085(18) -0.0023(14) 0.0156(17)
C41 0.0673(14) 0.0989(17) 0.0890(17) 0.0186(15) 0.0079(14) 0.0164(15)
C42 0.132(2) 0.135(2) 0.118(2) 0.0375(19) 0.021(2) 0.047(2)
C43 0.163(3) 0.133(2) 0.224(4) 0.082(2) 0.002(3) 0.060(2)
C44 0.181(3) 0.106(2) 0.214(4) 0.009(3) 0.067(3) 0.026(3)
C45 0.151(3) 0.107(2) 0.155(3) 0.006(2) 0.057(2) 0.028(2)
C46 0.0971(18) 0.0851(17) 0.121(2) 0.0043(16) 0.0372(18) 0.0168(16)
Cl1 0.1001(11) 0.248(2) 0.1234(13) -0.0532(14) -0.0169(10) 0.0156(15)
Cl2 0.1350(12) 0.0905(9) 0.0809(9) -0.0026(7) -0.0199(9) 0.0040(9)
C47 0.110(4) 0.128(4) 0.071(3) -0.021(3) 0.013(3) -0.034(4)
O1W 0.203(3) 0.196(3) 0.262(4) -0.013(3) -0.038(3) -0.017(3)

loop_
_atom_type_symbol
_atom_type_description
_atom_type_scat_dispersion_real
_atom_type_scat_dispersion_imag
_atom_type_scat_source
C C 0.0033 0.0016 'International Tables Vol C Tables 4.2.6.8 and 6.1.1.4'
H H 0.0000 0.0000 'International Tables Vol C Tables 4.2.6.8 and 6.1.1.4'
O O 0.0106 0.0060 'International Tables Vol C Tables 4.2.6.8 and 6.1.1.4'
P P 0.1023 0.0942 'International Tables Vol C Tables 4.2.6.8 and 6.1.1.4'
Cl Cl 0.1484 0.1585 'International Tables Vol C Tables 4.2.6.8 and 6.1.1.4'

loop_
_geom_angle_atom_site_label_1
_geom_angle_atom_site_label_2
_geom_angle_atom_site_label_3
_geom_angle
O5 P1 C29 111.01(9)
O5 P1 C1 115.24(9)
C29 P1 C1 105.39(9)
O5 P1 C23 110.63(9)
C29 P1 C23 107.30(9)
C1 P1 C23 106.84(9)
O6 P2 C35 112.46(10)
O6 P2 C41 110.07(10)
C35 P2 C41 105.71(11)
O6 P2 C8 115.12(9)
C35 P2 C8 104.69(10)
C41 P2 C8 108.24(11)
C4 O1 C14 116.20(19)
C5 O2 C16 115.76(18)
C12 O3 C19 116.78(15)
C11 O4 C21 115.51(16)
C6 C1 C2 118.44(18)
C6 C1 P1 124.30(15)
C2 C1 P1 117.15(14)
C3 C2 C1 121.33(19)
C3 C2 H2A 119.3
C1 C2 H2A 119.3
C2 C3 C4 119.3(2)
C2 C3 H3A 120.3
C4 C3 H3A 120.3
C5 C4 O1 125.5(2)
C5 C4 C3 119.7(2)
O1 C4 C3 114.77(19)
C4 C5 O2 123.01(18)
C4 C5 C6 121.46(19)
O2 C5 C6 115.53(19)
C1 C6 C5 119.68(18)
C1 C6 C7 122.79(17)
C5 C6 C7 117.48(17)
C12 C7 C8 120.12(18)
C12 C7 C6 117.86(18)
C8 C7 C6 122.01(17)
C9 C8 C7 118.64(19)
C9 C8 P2 117.06(16)
C7 C8 P2 124.28(15)
C10 C9 C8 121.8(2)
C10 C9 H9A 119.1
C8 C9 H9A 119.1
C11 C10 C9 118.7(2)
C11 C10 H10A 120.7
C9 C10 H10A 120.7
C10 C11 O4 115.36(19)
C10 C11 C12 120.5(2)
O4 C11 C12 124.1(2)
C7 C12 O3 116.65(17)
C7 C12 C11 120.21(19)
O3 C12 C11 123.09(18)
C14 C13 H13A 109.5
C14 C13 H13B 109.5
H13A C13 H13B 109.5
C14 C13 H13C 109.5
H13A C13 H13C 109.5
H13B C13 H13C 109.5
O1 C14 C15 110.6(3)
O1 C14 C13 108.1(3)
C15 C14 C13 113.3(3)
O1 C14 H14A 108.2
C15 C14 H14A 108.2
C13 C14 H14A 108.2
C14 C15 C16 113.4(2)
C14 C15 H15A 108.9
C16 C15 H15A 108.9
C14 C15 H15B 108.9
C16 C15 H15B 108.9
H15A C15 H15B 107.7
O2 C16 C17 105.3(2)
O2 C16 C15 108.2(2)
C17 C16 C15 114.1(2)
O2 C16 H16A 109.7
C17 C16 H16A 109.7
C15 C16 H16A 109.7
C16 C17 H17A 109.5
C16 C17 H17B 109.5
H17A C17 H17B 109.5
C16 C17 H17C 109.5
H17A C17 H17C 109.5
H17B C17 H17C 109.5
C19 C18 H18A 109.5
C19 C18 H18B 109.5
H18A C18 H18B 109.5
C19 C18 H18C 109.5
H18A C18 H18C 109.5
H18B C18 H18C 109.5
O3 C19 C18 105.95(17)
O3 C19 C20 110.60(17)
C18 C19 C20 112.39(19)
O3 C19 H19A 109.3
C18 C19 H19A 109.3
C20 C19 H19A 109.3
C21 C20 C19 113.06(19)
C21 C20 H20A 109.0
C19 C20 H20A 109.0
C21 C20 H20B 109.0
C19 C20 H20B 109.0
H20A C20 H20B 107.8
O4 C21 C22 107.0(2)
O4 C21 C20 109.60(18)
C22 C21 C20 113.9(2)
O4 C21 H21A 108.7
C22 C21 H21A 108.7
C20 C21 H21A 108.7
C21 C22 H22A 109.5
C21 C22 H22B 109.5
H22A C22 H22B 109.5
C21 C22 H22C 109.5
H22A C22 H22C 109.5
H22B C22 H22C 109.5
C24 C23 C28 118.9(2)
C24 C23 P1 123.88(16)
C28 C23 P1 117.22(16)
C25 C24 C23 119.3(2)
C25 C24 H24A 120.4
C23 C24 H24A 120.4
C26 C25 C24 120.6(2)
C26 C25 H25A 119.7
C24 C25 H25A 119.7
C27 C26 C25 120.2(2)
C27 C26 H26A 119.9
C25 C26 H26A 119.9
C26 C27 C28 121.4(2)
C26 C27 H27A 119.3
C28 C27 H27A 119.3
C27 C28 C23 119.6(2)
C27 C28 H28A 120.2
C23 C28 H28A 120.2
C34 C29 C30 118.1(2)
C34 C29 P1 119.12(16)
C30 C29 P1 122.41(16)
C31 C30 C29 119.5(2)
C31 C30 H30A 120.3
C29 C30 H30A 120.3
C32 C31 C30 121.7(2)
C32 C31 H31A 119.1
C30 C31 H31A 119.1
C31 C32 C33 119.2(3)
C31 C32 H32A 120.4
C33 C32 H32A 120.4
C34 C33 C32 120.2(3)
C34 C33 H33A 119.9
C32 C33 H33A 119.9
C29 C34 C33 121.3(2)
C29 C34 H34A 119.4
C33 C34 H34A 119.4
C40 C35 C36 118.7(2)
C40 C35 P2 122.92(19)
C36 C35 P2 118.13(17)
C37 C36 C35 121.6(2)
C37 C36 H36A 119.2
C35 C36 H36A 119.2
C36 C37 C38 118.5(3)
C36 C37 H37A 120.7
C38 C37 H37A 120.7
C39 C38 C37 120.4(3)
C39 C38 H38A 119.8
C37 C38 H38A 119.8
C38 C39 C40 120.6(3)
C38 C39 H39A 119.7
C40 C39 H39A 119.7
C35 C40 C39 120.2(3)
C35 C40 H40A 119.9
C39 C40 H40A 119.9
C46 C41 C42 117.4(2)
C46 C41 P2 118.20(18)
C42 C41 P2 124.4(2)
C41 C42 C43 121.7(3)
C41 C42 H42A 119.1
C43 C42 H42A 119.1
C44 C43 C42 119.5(3)
C44 C43 H43A 120.2
C42 C43 H43A 120.2
C45 C44 C43 118.9(3)
C45 C44 H44A 120.6
C43 C44 H44A 120.6
C46 C45 C44 121.1(3)
C46 C45 H45A 119.5
C44 C45 H45A 119.5
C45 C46 C41 121.4(3)
C45 C46 H46A 119.3
C41 C46 H46A 119.3
Cl1 C47 Cl2 114.3(3)
Cl2' C47' Cl1' 113.1(3)

loop_
_geom_bond_atom_site_label_1
_geom_bond_atom_site_label_2
_geom_bond_distance
P1 O5 1.4881(15)
P1 C29 1.800(2)
P1 C1 1.805(2)
P1 C23 1.808(2)
P2 O6 1.4873(15)
P2 C35 1.802(2)
P2 C41 1.811(3)
P2 C8 1.816(2)
O1 C4 1.375(3)
O1 C14 1.432(3)
O2 C5 1.395(3)
O2 C16 1.436(3)
O3 C12 1.381(2)
O3 C19 1.448(2)
O4 C11 1.387(3)
O4 C21 1.448(3)
C1 C6 1.388(3)
C1 C2 1.411(3)
C2 C3 1.379(3)
C2 H2A 0.9300
C3 C4 1.400(3)
C3 H3A 0.9300
C4 C5 1.365(3)
C5 C6 1.399(3)
C6 C7 1.528(3)
C7 C12 1.373(3)
C7 C8 1.398(3)
C8 C9 1.394(3)
C9 C10 1.381(3)
C9 H9A 0.9300
C10 C11 1.382(3)
C10 H10A 0.9300
C11 C12 1.399(3)
C13 C14 1.535(5)
C13 H13A 0.9600
C13 H13B 0.9600
C13 H13C 0.9600
C14 C15 1.479(5)
C14 H14A 0.9800
C15 C16 1.566(4)
C15 H15A 0.9700
C15 H15B 0.9700
C16 C17 1.555(5)
C16 H16A 0.9800
C17 H17A 0.9600
C17 H17B 0.9600
C17 H17C 0.9600
C18 C19 1.507(3)
C18 H18A 0.9600
C18 H18B 0.9600
C18 H18C 0.9600
C19 C20 1.523(3)
C19 H19A 0.9800
C20 C21 1.514(3)
C20 H20A 0.9700
C20 H20B 0.9700
C21 C22 1.496(3)
C21 H21A 0.9800
C22 H22A 0.9600
C22 H22B 0.9600
C22 H22C 0.9600
C23 C24 1.394(3)
C23 C28 1.397(3)
C24 C25 1.388(3)
C24 H24A 0.9300
C25 C26 1.377(4)
C25 H25A 0.9300
C26 C27 1.332(4)
C26 H26A 0.9300
C27 C28 1.387(3)
C27 H27A 0.9300
C28 H28A 0.9300
C29 C34 1.366(3)
C29 C30 1.426(3)
C30 C31 1.382(3)
C30 H30A 0.9300
C31 C32 1.350(4)
C31 H31A 0.9300
C32 C33 1.394(4)
C32 H32A 0.9300
C33 C34 1.384(3)
C33 H33A 0.9300
C34 H34A 0.9300
C35 C40 1.366(3)
C35 C36 1.381(3)
C36 C37 1.376(3)
C36 H36A 0.9300
C37 C38 1.378(3)
C37 H37A 0.9300
C38 C39 1.358(4)
C38 H38A 0.9300
C39 C40 1.381(3)
C39 H39A 0.9300
C40 H40A 0.9300
C41 C46 1.376(3)
C41 C42 1.380(3)
C42 C43 1.387(4)
C42 H42A 0.9300
C43 C44 1.374(4)
C43 H43A 0.9300
C44 C45 1.374(4)
C44 H44A 0.9300
C45 C46 1.365(3)
C45 H45A 0.9300
C46 H46A 0.9300
Cl1 C47 1.693(4)
Cl2 C47 1.713(4)
Cl1' C47' 1.703(4)
Cl2' C47' 1.693(4)
O7 C48 1.652(14)
